data_7021019
loop_
_publ_author_name
'Zhang, Li'
'Xu, Guan-Cheng'
'Yang, Yun'
'Guo, Ji-Xi'
'Jia, Dian-Zeng'

_publ_section_title
;
 Syntheses, structure diversity and properties of complexes with 4-acyl
 pyrazolone salicylidene hydrazide derivatives.
;
_journal_issue 12
_journal_name_full 'Dalton transactions (Cambridge, England : 2003)'
_journal_page_first 4248
_journal_page_last 4257
_journal_paper_doi 10.1039/c2dt32641h
_journal_volume 42
_journal_year 2013
_chemical_formula_moiety 'C27 H28 N4 O5 Zn'
_chemical_formula_sum 'C27 H28 N4 O5 Zn'
_chemical_formula_weight 553.90
_chemical_name_systematic
;
?
;
_space_group_IT_number 15
_symmetry_cell_setting monoclinic
_symmetry_space_group_name_Hall '-C 2yc'
_symmetry_space_group_name_H-M 'C 1 2/c 1'
_atom_sites_solution_hydrogens geom
_atom_sites_solution_primary direct
_atom_sites_solution_secondary difmap
_audit_creation_method SHELXL-97
_cell_angle_alpha 90.00
_cell_angle_beta 113.532(2)
_cell_angle_gamma 90.00
_cell_formula_units_Z 8
_cell_length_a 24.3593(18)
_cell_length_b 10.8644(7)
_cell_length_c 21.1608(14)
_cell_measurement_reflns_used 15834
_cell_measurement_temperature 293(2)
_cell_measurement_theta_max 25.01
_cell_measurement_theta_min 3.13
_cell_volume 5134.5(6)
_computing_cell_refinement 'Rapid Auto Version 3.0(Rigaku 2004)'
_computing_data_collection 'Rapid Auto Version 3.0(Rigaku 2004)'
_computing_data_reduction 'Rapid Auto Version 3.0(Rigaku 2004)'
_computing_molecular_graphics 'Bruker SHELXTL V5.1 (Sheldrick, 1998)'
_computing_publication_material 'SHELXL-97 (Sheldrick, 1997)'
_computing_structure_refinement 'SHELXL-97 (Sheldrick, 1997)'
_computing_structure_solution 'SHELXS-97 (Sheldrick, 1990)'
_diffrn_ambient_temperature 293(2)
_diffrn_measured_fraction_theta_full 0.996
_diffrn_measured_fraction_theta_max 0.996
_diffrn_measurement_device_type 'Rigaku R-axis SPIDER'
_diffrn_measurement_method '\w oscillation'
_diffrn_radiation_monochromator graphite
_diffrn_radiation_source 'Rotating Anode'
_diffrn_radiation_type MoK\a
_diffrn_radiation_wavelength 0.71073
_diffrn_reflns_av_R_equivalents 0.0621
_diffrn_reflns_av_sigmaI/netI 0.0532
_diffrn_reflns_limit_h_max 29
_diffrn_reflns_limit_h_min -29
_diffrn_reflns_limit_k_max 13
_diffrn_reflns_limit_k_min -12
_diffrn_reflns_limit_l_max 25
_diffrn_reflns_limit_l_min -25
_diffrn_reflns_number 19432
_diffrn_reflns_theta_full 25.50
_diffrn_reflns_theta_max 25.50
_diffrn_reflns_theta_min 3.13
_exptl_absorpt_coefficient_mu 0.994
_exptl_absorpt_correction_T_max 0.8109
_exptl_absorpt_correction_T_min 0.6688
_exptl_absorpt_correction_type empirical
_exptl_absorpt_process_details Abscor
_exptl_crystal_colour yellow
_exptl_crystal_density_diffrn 1.350
_exptl_crystal_density_method 'not measured'
_exptl_crystal_description block
_exptl_crystal_F_000 2160
_exptl_crystal_size_max 0.44
_exptl_crystal_size_mid 0.35
_exptl_crystal_size_min 0.22
_platon_squeeze_details
;
;
_refine_diff_density_max 0.733
_refine_diff_density_min -0.601
_refine_diff_density_rms 0.072
_refine_ls_extinction_coef 0.0016(2)
_refine_ls_extinction_expression Fc^*^=kFc[1+0.001xFc^2^\l^3^/sin(2\q)]^-1/4^
_refine_ls_extinction_method SHELXL
_refine_ls_goodness_of_fit_ref 1.074
_refine_ls_hydrogen_treatment constr
_refine_ls_matrix_type full
_refine_ls_number_parameters 320
_refine_ls_number_reflns 4756
_refine_ls_number_restraints 0
_refine_ls_restrained_S_all 1.074
_refine_ls_R_factor_all 0.0515
_refine_ls_R_factor_gt 0.0461
_refine_ls_shift/su_max 0.001
_refine_ls_shift/su_mean 0.000
_refine_ls_structure_factor_coef Fsqd
_refine_ls_weighting_details 'calc w=1/[\s^2^(Fo^2^)+(0.0657P)^2^+3.3258P] where P=(Fo^2^+2Fc^2^)/3'
_refine_ls_weighting_scheme calc
_refine_ls_wR_factor_gt 0.1177
_refine_ls_wR_factor_ref 0.1218
_reflns_number_gt 4118
_reflns_number_total 4756
_reflns_threshold_expression >2sigma(I)
_cod_data_source_file c2dt32641h.txt
_cod_data_source_block 4
_cod_depositor_comments
;
The following automatic conversions were performed:

'_symmetry_cell_setting' value 'Monoclinic' changed to 'monoclinic'
according to /home/saulius/struct/CIF-dictionaries/cif_core.dic
dictionary named 'cif_core.dic' version 2.4.2 from 2011-04-26.

Automatic conversion script
Id: cif_fix_values 1891 2012-01-12 08:04:46Z andrius 
;
_cod_original_sg_symbol_H-M C2/c
_cod_database_code 7021019

loop_
_symmetry_equiv_pos_as_xyz
'x, y, z'
'-x, y, -z+1/2'
'x+1/2, y+1/2, z'
'-x+1/2, y+1/2, -z+1/2'
'-x, -y, -z'
'x, -y, z-1/2'
'-x+1/2, -y+1/2, -z'
'x+1/2, -y+1/2, z-1/2'

loop_
_atom_site_label
_atom_site_type_symbol
_atom_site_fract_x
_atom_site_fract_y
_atom_site_fract_z
_atom_site_U_iso_or_equiv
_atom_site_adp_type
_atom_site_occupancy
_atom_site_symmetry_multiplicity
_atom_site_calc_flag
_atom_site_refinement_flags
Zn1 Zn 0.208890(13) 0.36319(2) 0.328024(14) 0.02818(14) Uani 1 1 d .
O1 O 0.18900(8) 0.21438(15) 0.26472(9) 0.0341(4) Uani 1 1 d .
O2 O 0.23040(9) 0.47165(16) 0.41597(9) 0.0392(5) Uani 1 1 d .
O3 O 0.12219(10) 0.3559(2) 0.31622(13) 0.0534(6) Uani 1 1 d .
H3O H 0.1011 0.2848 0.2963 0.064 Uiso 1 1 calc R
O4 O 0.36416(10) 0.32164(19) 0.59109(10) 0.0477(5) Uani 1 1 d .
H4O H 0.3492 0.2949 0.5516 0.057 Uiso 1 1 calc R
N1 N 0.22641(10) 0.05941(19) 0.21913(10) 0.0320(5) Uani 1 1 d .
N2 N 0.27615(10) -0.01635(19) 0.23781(11) 0.0320(5) Uani 1 1 d .
N3 N 0.27696(9) 0.26205(18) 0.40085(9) 0.0279(4) Uani 1 1 d .
N4 N 0.29594(10) 0.31531(19) 0.46555(10) 0.0302(5) Uani 1 1 d .
C1 C 0.17665(12) 0.0475(2) 0.15439(13) 0.0335(6) Uani 1 1 d .
C2 C 0.14206(14) -0.0568(3) 0.13963(16) 0.0462(7) Uani 1 1 d .
H2 H 0.1505 -0.1194 0.1722 0.055 Uiso 1 1 calc R
C3 C 0.09459(16) -0.0687(4) 0.0763(2) 0.0722(12) Uani 1 1 d .
H3 H 0.0710 -0.1393 0.0657 0.087 Uiso 1 1 calc R
C4 C 0.08267(18) 0.0255(5) 0.0289(2) 0.0822(14) Uani 1 1 d .
H4 H 0.0512 0.0176 -0.0140 0.099 Uiso 1 1 calc R
C5 C 0.1165(2) 0.1303(4) 0.0445(2) 0.0773(13) Uani 1 1 d .
H5 H 0.1075 0.1938 0.0124 0.093 Uiso 1 1 calc R
C6 C 0.16377(16) 0.1422(3) 0.10737(17) 0.0527(8) Uani 1 1 d .
H6 H 0.1868 0.2135 0.1181 0.063 Uiso 1 1 calc R
C7 C 0.23003(12) 0.1366(2) 0.27157(13) 0.0275(5) Uani 1 1 d .
C8 C 0.28390(11) 0.1051(2) 0.32785(12) 0.0286(5) Uani 1 1 d .
C9 C 0.31058(11) 0.0117(2) 0.30299(12) 0.0308(5) Uani 1 1 d .
C10 C 0.37158(12) -0.0448(2) 0.33528(13) 0.0353(6) Uani 1 1 d .
H10A H 0.3750 -0.1088 0.3051 0.042 Uiso 1 1 calc R
H10B H 0.3760 -0.0834 0.3784 0.042 Uiso 1 1 calc R
C11 C 0.42202(12) 0.0467(2) 0.34926(13) 0.0355(6) Uani 1 1 d .
C12 C 0.47581(15) 0.0324(3) 0.40537(16) 0.0504(8) Uani 1 1 d .
H12 H 0.4808 -0.0331 0.4355 0.060 Uiso 1 1 calc R
C13 C 0.52241(16) 0.1142(4) 0.41738(19) 0.0604(9) Uani 1 1 d .
H13 H 0.5582 0.1032 0.4555 0.073 Uiso 1 1 calc R
C14 C 0.51651(16) 0.2107(4) 0.3740(2) 0.0628(9) Uani 1 1 d .
H14 H 0.5480 0.2653 0.3824 0.075 Uiso 1 1 calc R
C15 C 0.46352(17) 0.2262(4) 0.3179(2) 0.0662(10) Uani 1 1 d .
H15 H 0.4591 0.2915 0.2878 0.079 Uiso 1 1 calc R
C16 C 0.41660(16) 0.1450(3) 0.30578(18) 0.0536(8) Uani 1 1 d .
H16 H 0.3808 0.1569 0.2677 0.064 Uiso 1 1 calc R
C17 C 0.30318(12) 0.1605(2) 0.39550(13) 0.0286(5) Uani 1 1 d .
C18 C 0.35013(15) 0.1015(3) 0.45757(14) 0.0447(7) Uani 1 1 d .
H18A H 0.3863 0.1490 0.4722 0.054 Uiso 1 1 calc R
H18B H 0.3578 0.0196 0.4462 0.054 Uiso 1 1 calc R
H18C H 0.3364 0.0981 0.4942 0.054 Uiso 1 1 calc R
C19 C 0.27076(12) 0.4239(2) 0.46766(13) 0.0299(5) Uani 1 1 d .
C20 C 0.29475(13) 0.4846(2) 0.53563(13) 0.0332(6) Uani 1 1 d .
C21 C 0.27281(16) 0.6009(3) 0.54144(16) 0.0466(7) Uani 1 1 d .
H21 H 0.2424 0.6359 0.5034 0.056 Uiso 1 1 calc R
C22 C 0.29567(19) 0.6642(3) 0.60273(18) 0.0607(10) Uani 1 1 d .
H22 H 0.2817 0.7427 0.6057 0.073 Uiso 1 1 calc R
C23 C 0.33933(19) 0.6110(3) 0.65971(18) 0.0637(10) Uani 1 1 d .
H23 H 0.3539 0.6532 0.7014 0.076 Uiso 1 1 calc R
C24 C 0.36158(17) 0.4970(3) 0.65584(15) 0.0539(8) Uani 1 1 d .
H24 H 0.3909 0.4627 0.6951 0.065 Uiso 1 1 calc R
C25 C 0.34090(13) 0.4309(2) 0.59353(13) 0.0376(6) Uani 1 1 d .
C26 C 0.09027(16) 0.4478(3) 0.33523(19) 0.0567(8) Uani 1 1 d .
H26A H 0.1177 0.5096 0.3624 0.068 Uiso 1 1 calc R
H26B H 0.0704 0.4111 0.3617 0.068 Uiso 1 1 calc R
H26C H 0.0611 0.4849 0.2945 0.068 Uiso 1 1 calc R

loop_
_atom_site_aniso_label
_atom_site_aniso_U_11
_atom_site_aniso_U_22
_atom_site_aniso_U_33
_atom_site_aniso_U_23
_atom_site_aniso_U_13
_atom_site_aniso_U_12
Zn1 0.0298(2) 0.02576(19) 0.0261(2) 0.00227(10) 0.00819(15) 0.00271(11)
O1 0.0311(10) 0.0305(9) 0.0345(10) -0.0028(7) 0.0065(8) 0.0069(7)
O2 0.0461(12) 0.0336(10) 0.0312(10) -0.0006(8) 0.0085(9) 0.0102(9)
O3 0.0353(12) 0.0610(14) 0.0663(15) -0.0251(11) 0.0229(12) -0.0049(9)
O4 0.0542(14) 0.0476(11) 0.0301(10) -0.0022(9) 0.0051(10) 0.0134(10)
N1 0.0272(11) 0.0327(11) 0.0261(11) -0.0042(9) 0.0001(9) 0.0062(9)
N2 0.0277(12) 0.0310(11) 0.0294(11) -0.0039(9) 0.0031(9) 0.0074(9)
N3 0.0309(12) 0.0280(10) 0.0224(10) -0.0010(8) 0.0080(9) 0.0013(9)
N4 0.0365(12) 0.0287(10) 0.0243(10) -0.0026(8) 0.0111(10) 0.0028(9)
C1 0.0242(13) 0.0406(14) 0.0289(13) -0.0059(11) 0.0036(11) 0.0067(11)
C2 0.0383(16) 0.0513(17) 0.0465(17) -0.0135(14) 0.0143(14) -0.0059(14)
C3 0.0369(19) 0.098(3) 0.072(3) -0.044(2) 0.0112(19) -0.011(2)
C4 0.043(2) 0.139(4) 0.041(2) -0.028(2) -0.0073(17) 0.026(3)
C5 0.068(3) 0.100(3) 0.043(2) 0.0142(19) 0.001(2) 0.037(2)
C6 0.050(2) 0.0547(19) 0.0414(18) 0.0061(13) 0.0053(16) 0.0138(15)
C7 0.0278(13) 0.0240(12) 0.0273(13) -0.0014(9) 0.0075(11) 0.0010(10)
C8 0.0295(13) 0.0257(11) 0.0261(12) -0.0011(10) 0.0063(11) 0.0020(10)
C9 0.0293(14) 0.0283(12) 0.0281(13) -0.0019(10) 0.0046(11) 0.0019(10)
C10 0.0326(15) 0.0335(13) 0.0305(13) -0.0070(10) 0.0028(12) 0.0088(11)
C11 0.0331(15) 0.0386(14) 0.0310(13) -0.0072(11) 0.0089(12) 0.0076(11)
C12 0.0429(18) 0.0532(18) 0.0410(16) -0.0013(14) 0.0020(15) 0.0072(14)
C13 0.0346(18) 0.078(2) 0.051(2) -0.0103(18) -0.0020(16) -0.0009(16)
C14 0.044(2) 0.072(2) 0.072(2) -0.0132(19) 0.0215(19) -0.0119(17)
C15 0.055(2) 0.068(2) 0.072(2) 0.0153(19) 0.022(2) -0.0043(18)
C16 0.0404(19) 0.063(2) 0.0468(19) 0.0077(14) 0.0064(16) 0.0031(15)
C17 0.0285(13) 0.0293(12) 0.0240(12) 0.0019(10) 0.0062(11) 0.0010(10)
C18 0.0493(18) 0.0477(16) 0.0281(14) 0.0003(12) 0.0058(14) 0.0158(14)
C19 0.0328(14) 0.0299(12) 0.0274(13) 0.0010(10) 0.0125(12) -0.0009(11)
C20 0.0406(15) 0.0291(12) 0.0309(13) -0.0026(10) 0.0154(12) -0.0025(11)
C21 0.060(2) 0.0359(14) 0.0409(16) -0.0055(12) 0.0171(16) 0.0053(14)
C22 0.086(3) 0.0402(16) 0.054(2) -0.0152(15) 0.025(2) 0.0055(17)
C23 0.091(3) 0.0545(19) 0.0384(18) -0.0197(15) 0.018(2) -0.0044(19)
C24 0.062(2) 0.0563(19) 0.0324(15) -0.0056(14) 0.0073(15) 0.0012(16)
C25 0.0452(17) 0.0370(14) 0.0306(14) -0.0032(11) 0.0151(13) -0.0051(12)
C26 0.048(2) 0.060(2) 0.066(2) 0.0034(17) 0.0273(18) 0.0174(16)

loop_
_atom_type_symbol
_atom_type_description
_atom_type_scat_dispersion_real
_atom_type_scat_dispersion_imag
_atom_type_scat_source
C C 0.0033 0.0016 'International Tables Vol C Tables 4.2.6.8 and 6.1.1.4'
H H 0.0000 0.0000 'International Tables Vol C Tables 4.2.6.8 and 6.1.1.4'
N N 0.0061 0.0033 'International Tables Vol C Tables 4.2.6.8 and 6.1.1.4'
O O 0.0106 0.0060 'International Tables Vol C Tables 4.2.6.8 and 6.1.1.4'
Zn Zn 0.2839 1.4301 'International Tables Vol C Tables 4.2.6.8 and 6.1.1.4'

loop_
_geom_angle_atom_site_label_1
_geom_angle_atom_site_label_2
_geom_angle_atom_site_label_3
_geom_angle
_geom_angle_site_symmetry_1
_geom_angle_site_symmetry_3
O3 Zn1 O1 85.70(8) . .
O3 Zn1 N2 113.64(9) . 4
O1 Zn1 N2 96.92(8) . 4
O3 Zn1 N3 123.78(9) . .
O1 Zn1 N3 88.72(7) . .
N2 Zn1 N3 122.56(8) 4 .
O3 Zn1 O2 90.59(8) . .
O1 Zn1 O2 161.32(7) . .
N2 Zn1 O2 101.33(8) 4 .
N3 Zn1 O2 78.14(7) . .
C7 O1 Zn1 118.95(16) . .
C19 O2 Zn1 112.01(15) . .
C26 O3 Zn1 126.8(2) . .
C26 O3 H3O 116.6 . .
Zn1 O3 H3O 116.6 . .
C25 O4 H4O 109.5 . .
C7 N1 N2 111.6(2) . .
C7 N1 C1 126.2(2) . .
N2 N1 C1 122.05(19) . .
C9 N2 N1 106.05(19) . .
C9 N2 Zn1 129.90(17) . 4_545
N1 N2 Zn1 123.96(15) . 4_545
C17 N3 N4 117.3(2) . .
C17 N3 Zn1 131.26(16) . .
N4 N3 Zn1 111.47(14) . .
C19 N4 N3 115.1(2) . .
C2 C1 C6 120.7(3) . .
C2 C1 N1 120.2(2) . .
C6 C1 N1 119.1(3) . .
C1 C2 C3 119.9(3) . .
C1 C2 H2 120.1 . .
C3 C2 H2 120.1 . .
C4 C3 C2 119.1(4) . .
C4 C3 H3 120.5 . .
C2 C3 H3 120.5 . .
C5 C4 C3 120.8(4) . .
C5 C4 H4 119.6 . .
C3 C4 H4 119.6 . .
C4 C5 C6 120.2(4) . .
C4 C5 H5 119.9 . .
C6 C5 H5 119.9 . .
C5 C6 C1 119.3(3) . .
C5 C6 H6 120.3 . .
C1 C6 H6 120.3 . .
O1 C7 N1 121.5(2) . .
O1 C7 C8 132.7(2) . .
N1 C7 C8 105.8(2) . .
C9 C8 C7 105.6(2) . .
C9 C8 C17 130.6(2) . .
C7 C8 C17 123.8(2) . .
N2 C9 C8 110.9(2) . .
N2 C9 C10 118.6(2) . .
C8 C9 C10 130.1(2) . .
C9 C10 C11 113.5(2) . .
C9 C10 H10A 108.9 . .
C11 C10 H10A 108.9 . .
C9 C10 H10B 108.9 . .
C11 C10 H10B 108.9 . .
H10A C10 H10B 107.7 . .
C16 C11 C12 117.7(3) . .
C16 C11 C10 121.5(3) . .
C12 C11 C10 120.7(3) . .
C11 C12 C13 120.9(3) . .
C11 C12 H12 119.6 . .
C13 C12 H12 119.6 . .
C14 C13 C12 120.8(3) . .
C14 C13 H13 119.6 . .
C12 C13 H13 119.6 . .
C13 C14 C15 119.2(3) . .
C13 C14 H14 120.4 . .
C15 C14 H14 120.4 . .
C14 C15 C16 120.2(3) . .
C14 C15 H15 119.9 . .
C16 C15 H15 119.9 . .
C11 C16 C15 121.2(3) . .
C11 C16 H16 119.4 . .
C15 C16 H16 119.4 . .
N3 C17 C8 117.5(2) . .
N3 C17 C18 121.0(2) . .
C8 C17 C18 121.4(2) . .
C17 C18 H18A 109.5 . .
C17 C18 H18B 109.5 . .
H18A C18 H18B 109.5 . .
C17 C18 H18C 109.5 . .
H18A C18 H18C 109.5 . .
H18B C18 H18C 109.5 . .
O2 C19 N4 123.0(2) . .
O2 C19 C20 122.2(2) . .
N4 C19 C20 114.7(2) . .
C21 C20 C25 119.8(2) . .
C21 C20 C19 118.3(2) . .
C25 C20 C19 121.9(2) . .
C22 C21 C20 120.7(3) . .
C22 C21 H21 119.6 . .
C20 C21 H21 119.6 . .
C21 C22 C23 119.8(3) . .
C21 C22 H22 120.1 . .
C23 C22 H22 120.1 . .
C24 C23 C22 120.9(3) . .
C24 C23 H23 119.5 . .
C22 C23 H23 119.5 . .
C23 C24 C25 121.1(3) . .
C23 C24 H24 119.4 . .
C25 C24 H24 119.4 . .
O4 C25 C24 119.7(3) . .
O4 C25 C20 122.7(2) . .
C24 C25 C20 117.6(3) . .
O3 C26 H26A 109.5 . .
O3 C26 H26B 109.5 . .
H26A C26 H26B 109.5 . .
O3 C26 H26C 109.5 . .
H26A C26 H26C 109.5 . .
H26B C26 H26C 109.5 . .

loop_
_geom_bond_atom_site_label_1
_geom_bond_atom_site_label_2
_geom_bond_distance
_geom_bond_site_symmetry_2
Zn1 O3 2.027(2) .
Zn1 O1 2.0309(17) .
Zn1 N2 2.047(2) 4
Zn1 N3 2.072(2) .
Zn1 O2 2.0851(18) .
O1 C7 1.272(3) .
O2 C19 1.254(3) .
O3 C26 1.419(3) .
O3 H3O 0.9300 .
O4 C25 1.325(3) .
O4 H4O 0.8200 .
N1 C7 1.365(3) .
N1 N2 1.385(3) .
N1 C1 1.427(3) .
N2 C9 1.332(3) .
N2 Zn1 2.047(2) 4_545
N3 C17 1.302(3) .
N3 N4 1.385(3) .
N4 C19 1.339(3) .
C1 C2 1.371(4) .
C1 C6 1.378(4) .
C2 C3 1.383(5) .
C2 H2 0.9300 .
C3 C4 1.380(6) .
C3 H3 0.9300 .
C4 C5 1.366(6) .
C4 H4 0.9300 .
C5 C6 1.376(5) .
C5 H5 0.9300 .
C6 H6 0.9300 .
C7 C8 1.417(4) .
C8 C9 1.415(3) .
C8 C17 1.448(3) .
C9 C10 1.497(4) .
C10 C11 1.515(4) .
C10 H10A 0.9700 .
C10 H10B 0.9700 .
C11 C16 1.382(4) .
C11 C12 1.382(4) .
C12 C13 1.383(5) .
C12 H12 0.9300 .
C13 C14 1.363(5) .
C13 H13 0.9300 .
C14 C15 1.372(5) .
C14 H14 0.9300 .
C15 C16 1.384(5) .
C15 H15 0.9300 .
C16 H16 0.9300 .
C17 C18 1.498(4) .
C18 H18A 0.9600 .
C18 H18B 0.9600 .
C18 H18C 0.9600 .
C19 C20 1.475(3) .
C20 C21 1.396(4) .
C20 C25 1.416(4) .
C21 C22 1.374(4) .
C21 H21 0.9300 .
C22 C23 1.376(5) .
C22 H22 0.9300 .
C23 C24 1.367(5) .
C23 H23 0.9300 .
C24 C25 1.406(4) .
C24 H24 0.9300 .
C26 H26A 0.9600 .
C26 H26B 0.9600 .
C26 H26C 0.9600 .

loop_
_geom_torsion_atom_site_label_1
_geom_torsion_atom_site_label_2
_geom_torsion_atom_site_label_3
_geom_torsion_atom_site_label_4
_geom_torsion
_geom_torsion_site_symmetry_1
_geom_torsion_site_symmetry_4
O3 Zn1 O1 C7 -150.14(19) . .
N2 Zn1 O1 C7 96.53(18) 4 .
N3 Zn1 O1 C7 -26.12(18) . .
O2 Zn1 O1 C7 -71.1(3) . .
O3 Zn1 O2 C19 122.84(19) . .
O1 Zn1 O2 C19 44.6(3) . .
N2 Zn1 O2 C19 -122.89(18) 4 .
N3 Zn1 O2 C19 -1.63(17) . .
O1 Zn1 O3 C26 -167.3(3) . .
N2 Zn1 O3 C26 -71.6(3) 4 .
N3 Zn1 O3 C26 107.1(3) . .
O2 Zn1 O3 C26 31.0(3) . .
C7 N1 N2 C9 1.3(3) . .
C1 N1 N2 C9 -174.0(2) . .
C7 N1 N2 Zn1 -175.50(16) . 4_545
C1 N1 N2 Zn1 9.1(3) . 4_545
O3 Zn1 N3 C17 100.4(2) . .
O1 Zn1 N3 C17 16.4(2) . .
N2 Zn1 N3 C17 -81.0(2) 4 .
O2 Zn1 N3 C17 -176.9(2) . .
O3 Zn1 N3 N4 -79.20(17) . .
O1 Zn1 N3 N4 -163.16(16) . .
N2 Zn1 N3 N4 99.44(16) 4 .
O2 Zn1 N3 N4 3.46(15) . .
C17 N3 N4 C19 175.4(2) . .
Zn1 N3 N4 C19 -4.9(3) . .
C7 N1 C1 C2 -109.2(3) . .
N2 N1 C1 C2 65.4(3) . .
C7 N1 C1 C6 70.4(4) . .
N2 N1 C1 C6 -115.0(3) . .
C6 C1 C2 C3 1.6(4) . .
N1 C1 C2 C3 -178.8(3) . .
C1 C2 C3 C4 -0.4(5) . .
C2 C3 C4 C5 -1.1(6) . .
C3 C4 C5 C6 1.2(6) . .
C4 C5 C6 C1 0.0(6) . .
C2 C1 C6 C5 -1.5(5) . .
N1 C1 C6 C5 178.9(3) . .
Zn1 O1 C7 N1 -158.26(18) . .
Zn1 O1 C7 C8 24.2(4) . .
N2 N1 C7 O1 179.4(2) . .
C1 N1 C7 O1 -5.4(4) . .
N2 N1 C7 C8 -2.4(3) . .
C1 N1 C7 C8 172.7(2) . .
O1 C7 C8 C9 -179.7(3) . .
N1 C7 C8 C9 2.5(3) . .
O1 C7 C8 C17 1.6(4) . .
N1 C7 C8 C17 -176.3(2) . .
N1 N2 C9 C8 0.3(3) . .
Zn1 N2 C9 C8 176.91(17) 4_545 .
N1 N2 C9 C10 -172.8(2) . .
Zn1 N2 C9 C10 3.8(4) 4_545 .
C7 C8 C9 N2 -1.8(3) . .
C17 C8 C9 N2 176.9(2) . .
C7 C8 C9 C10 170.3(3) . .
C17 C8 C9 C10 -11.0(5) . .
N2 C9 C10 C11 110.9(3) . .
C8 C9 C10 C11 -60.7(4) . .
C9 C10 C11 C16 -34.5(3) . .
C9 C10 C11 C12 147.2(3) . .
C16 C11 C12 C13 0.1(4) . .
C10 C11 C12 C13 178.5(3) . .
C11 C12 C13 C14 -0.3(5) . .
C12 C13 C14 C15 0.0(6) . .
C13 C14 C15 C16 0.3(6) . .
C12 C11 C16 C15 0.2(5) . .
C10 C11 C16 C15 -178.1(3) . .
C14 C15 C16 C11 -0.5(6) . .
N4 N3 C17 C8 -179.4(2) . .
Zn1 N3 C17 C8 1.0(4) . .
N4 N3 C17 C18 2.5(4) . .
Zn1 N3 C17 C18 -177.1(2) . .
C9 C8 C17 N3 166.0(3) . .
C7 C8 C17 N3 -15.6(4) . .
C9 C8 C17 C18 -15.9(4) . .
C7 C8 C17 C18 162.5(3) . .
Zn1 O2 C19 N4 -0.7(3) . .
Zn1 O2 C19 C20 178.46(19) . .
N3 N4 C19 O2 3.9(4) . .
N3 N4 C19 C20 -175.3(2) . .
O2 C19 C20 C21 -2.1(4) . .
N4 C19 C20 C21 177.1(2) . .
O2 C19 C20 C25 -179.1(2) . .
N4 C19 C20 C25 0.1(4) . .
C25 C20 C21 C22 0.3(5) . .
C19 C20 C21 C22 -176.8(3) . .
C20 C21 C22 C23 -2.1(6) . .
C21 C22 C23 C24 1.8(6) . .
C22 C23 C24 C25 0.4(6) . .
C23 C24 C25 O4 178.7(3) . .
C23 C24 C25 C20 -2.2(5) . .
C21 C20 C25 O4 -179.1(3) . .
C19 C20 C25 O4 -2.1(4) . .
C21 C20 C25 C24 1.8(4) . .
C19 C20 C25 C24 178.8(3) . .

loop_
_platon_squeeze_void_nr
_platon_squeeze_void_average_x
_platon_squeeze_void_average_y
_platon_squeeze_void_average_z
_platon_squeeze_void_volume
_platon_squeeze_void_count_electrons
_platon_squeeze_void_content
1 0.000 0.153 0.250 154 23 ' '
2 0.000 -0.153 0.750 154 23 ' '
3 0.500 0.347 0.750 154 23 ' '
4 0.500 0.653 0.250 154 23 ' '
